data_7042281
loop_
_publ_author_name
'S\^irbu, Angela'
'Palamarciuc, Oleg'
'Babak, Maria V.'
'Lim, Jia Min'
'Ohui, Kateryna'
'Enyedy, Eva A.'
'Shova, Sergiu'
'Darvasiov\'a, Denisa'
'Rapta, Peter'
'Ang, Wee Han'
'Arion, Vladimir B.'

_publ_section_title
;
 Copper(ii) thiosemicarbazone complexes induce marked ROS accumulation and
 promote nrf2-mediated antioxidant response in highly resistant breast
 cancer cells.
;
_journal_issue 12
_journal_name_full 'Dalton transactions (Cambridge, England : 2003)'
_journal_page_first 3833
_journal_page_last 3847
_journal_paper_doi 10.1039/c7dt00283a
_journal_volume 46
_journal_year 2017
_chemical_formula_moiety 'C12 H19 Cu N3 O6 S4'
_chemical_formula_sum 'C12 H19 Cu N3 O6 S4'
_chemical_formula_weight 493.08
_chemical_name_systematic
;
 ? 
;
_space_group_crystal_system triclinic
_space_group_IT_number 2
_space_group_name_Hall '-P 1'
_space_group_name_H-M_alt 'P -1'
_symmetry_space_group_name_Hall '-P 1'
_symmetry_space_group_name_H-M 'P -1'
_atom_sites_solution_hydrogens geom
_atom_sites_solution_primary direct
_atom_sites_solution_secondary difmap
_audit_creation_date 2016-11-16
_audit_creation_method
;
Olex2 1.2-ac21
(compiled 2015.09.16 svn.r134, GUI svn.r4998)
;
_cell_angle_alpha 75.444(7)
_cell_angle_beta 77.550(6)
_cell_angle_gamma 76.945(5)
_cell_formula_units_Z 2
_cell_length_a 6.3750(3)
_cell_length_b 12.3166(9)
_cell_length_c 13.7976(12)
_cell_measurement_reflns_used 2830
_cell_measurement_temperature 293(2)
_cell_measurement_theta_max 28.6180
_cell_measurement_theta_min 2.0870
_cell_volume 1006.89(13)
_computing_cell_refinement 'CrysAlisPro 1.171.38.41 (Rigaku OD, 2015)'
_computing_data_collection 'CrysAlisPro 1.171.38.41 (Rigaku OD, 2015)'
_computing_data_reduction 'CrysAlisPro 1.171.38.41 (Rigaku OD, 2015)'
_computing_molecular_graphics 'Olex2 (Dolomanov et al., 2009)'
_computing_publication_material 'Olex2 (Dolomanov et al., 2009)'
_computing_structure_refinement 'ShelXL (Sheldrick, 2008)'
_computing_structure_solution 'ShelXT (Sheldrick, 2015)'
_diffrn_ambient_temperature 293(2)
_diffrn_detector 'CCD plate'
_diffrn_detector_area_resol_mean 8.0797
_diffrn_detector_type Eos
_diffrn_measured_fraction_theta_full 0.996
_diffrn_measured_fraction_theta_max 0.996
_diffrn_measurement_details
;
List of Runs (angles in degrees, time in seconds):

  # Type    Start    End  Width  t~exp~   \w     \q     \k     \f   Frames
--------------------------------------------------------------------------
  1  \w    -51.00  37.00   1.00   10.00    --   17.94 -38.00 -30.00   88
  2  \w    -15.00  16.00   1.00   10.00    --  -15.76 -99.00 150.00   31
  3  \w     -1.00  87.00   1.00   10.00    --   17.94  38.00 150.00   88
  4  \w     -7.00  19.00   1.00   10.00    --   17.94  19.00 150.00   26
  5  \w    -81.00  10.00   1.00   10.00    --  -15.76 -77.00 -90.00   91
  6  \w     43.00  71.00   1.00   10.00    --   17.94 178.00 -90.00   28
;
_diffrn_measurement_device 'four-circle diffractometer'
_diffrn_measurement_device_type 'Xcalibur, Eos'
_diffrn_measurement_method '\w scans'
_diffrn_orient_matrix_type 'CrysAlisPro convention (1999,Acta A55,543-557)'
_diffrn_orient_matrix_UB_11 0.0432348000
_diffrn_orient_matrix_UB_12 -0.0518420000
_diffrn_orient_matrix_UB_13 0.0312688000
_diffrn_orient_matrix_UB_21 -0.0076002000
_diffrn_orient_matrix_UB_22 0.0291595000
_diffrn_orient_matrix_UB_23 0.0392442000
_diffrn_orient_matrix_UB_31 -0.1072327000
_diffrn_orient_matrix_UB_32 -0.0110918000
_diffrn_orient_matrix_UB_33 0.0196322000
_diffrn_radiation_monochromator graphite
_diffrn_radiation_probe x-ray
_diffrn_radiation_type MoK\a
_diffrn_radiation_wavelength 0.71073
_diffrn_reflns_av_R_equivalents 0.0233
_diffrn_reflns_av_unetI/netI 0.0463
_diffrn_reflns_limit_h_max 7
_diffrn_reflns_limit_h_min -6
_diffrn_reflns_limit_k_max 14
_diffrn_reflns_limit_k_min -14
_diffrn_reflns_limit_l_max 15
_diffrn_reflns_limit_l_min -16
_diffrn_reflns_number 6669
_diffrn_reflns_theta_full 25.03
_diffrn_reflns_theta_max 25.03
_diffrn_reflns_theta_min 1.55
_diffrn_source 'fine-focus sealed X-ray tube'
_diffrn_source_type 'Enhance (Mo) X-ray Source'
_exptl_absorpt_coefficient_mu 1.532
_exptl_absorpt_correction_T_max 1.00000
_exptl_absorpt_correction_T_min 0.84852
_exptl_absorpt_correction_type multi-scan
_exptl_absorpt_process_details
;
CrysAlisPro 1.171.38.41 (Rigaku Oxford Diffraction, 2015)
Empirical absorption correction using spherical harmonics,
 implemented in SCALE3 ABSPACK scaling algorithm.
;
_exptl_crystal_colour 'clear dark green'
_exptl_crystal_colour_lustre clear
_exptl_crystal_colour_modifier dark
_exptl_crystal_colour_primary green
_exptl_crystal_density_diffrn 1.626
_exptl_crystal_density_method 'not measured'
_exptl_crystal_description prism
_exptl_crystal_F_000 506
_exptl_crystal_size_max 0.45
_exptl_crystal_size_mid 0.2
_exptl_crystal_size_min 0.15
_refine_diff_density_max 0.991
_refine_diff_density_min -0.958
_refine_diff_density_rms 0.096
_refine_ls_extinction_method none
_refine_ls_goodness_of_fit_ref 1.051
_refine_ls_hydrogen_treatment constr
_refine_ls_matrix_type full
_refine_ls_number_parameters 237
_refine_ls_number_reflns 3554
_refine_ls_number_restraints 22
_refine_ls_restrained_S_all 1.102
_refine_ls_R_factor_all 0.0703
_refine_ls_R_factor_gt 0.0601
_refine_ls_shift/su_max 0.000
_refine_ls_shift/su_mean 0.000
_refine_ls_structure_factor_coef Fsqd
_refine_ls_weighting_details 'calc w=1/[\s^2^(Fo^2^)+(0.0476P)^2^+3.6690P] where P=(Fo^2^+2Fc^2^)/3'
_refine_ls_weighting_scheme calc
_refine_ls_wR_factor_gt 0.1312
_refine_ls_wR_factor_ref 0.1376
_reflns_number_gt 3037
_reflns_number_total 3554
_reflns_threshold_expression >2sigma(I)
_cod_data_source_file c7dt00283a2.cif
_cod_data_source_block shi_3089
_cod_depositor_comments 'Adding full bibliography for 7042280--7042281.cif.'
_cod_original_cell_volume 1006.90(12)
_cod_database_code 7042281
_chemical_oxdiff_formula 'C30 H30 N4 O4 S2 Cu1'
_chemical_oxdiff_usercomment S.A._20
_reflns_odcompleteness_completeness 100.00
_reflns_odcompleteness_iscentric 1
_reflns_odcompleteness_theta 26.32
_olex2_refinement_description
;
1. Fixed Uiso
 At 1.2 times of:
  All C(H) groups, All N(H) groups, All N(H,H) groups
 At 1.5 times of:
  All C(H,H,H) groups
2. Restrained distances
 S3X-S3Y
 0.6 with sigma of 0.01
 S3X-O5 \\sim S3-O5 \\sim S3Y-O5
 with sigma of 0.01
 C11X-C10X \\sim C10Y-C11Y \\sim C11-C10
 with sigma of 0.01
 S3-C11 \\sim S3Y-C11Y \\sim S3X-C11X \\sim S3-C10 \\sim S3Y-C10Y \\sim S3X-C10X
 with sigma of 0.01
3. Uiso/Uaniso restraints and constraints
Uiso(S3) = Uiso(S3X) = Uiso(S3Y)
Uiso(C11) = Uiso(C11Y) = Uiso(C11X) = Uiso(C10) = Uiso(C10Y) = Uiso(C10X)
4. Others
 Fixed Sof: S3(0.4) S3X(0.4) S3Y(0.2) C10(0.4) H10A(0.4) H10B(0.4) H10C(0.4)
 C10X(0.4) H10D(0.4) H10E(0.4) H10F(0.4) C10Y(0.2) H10G(0.2) H10H(0.2)
 H10I(0.2) C11(0.4) H11A(0.4) H11B(0.4) H11C(0.4) C11X(0.4) H11D(0.4) H11E(0.4)
 H11F(0.4) C11Y(0.2) H11G(0.2) H11H(0.2) H11I(0.2)
5.a Riding coordinates:
 C10(H10A,H10B,H10C), C10X(H10D,H10E,H10F), C10Y(H10G,H10H,H10I), C11(H11A,
 H11B,H11C), C11X(H11D,H11E,H11F), C11Y(H11G,H11H,H11I), C12(H12A,H12B,H12C),
 C13(H13A,H13B,H13C)
5.b Aromatic/amide H refined with riding coordinates:
 N2(H2), C2(H2A), C3(H3), C5(H5), C7(H7)
5.c X=CH2 refined with riding coordinates:
 N3(H3A,H3B)
;
_olex2_submission_special_instructions 'No special instructions were received'
_oxdiff_exptl_absorpt_empirical_details
;
Empirical correction (ABSPACK) includes:
- Absorption correction using spherical harmonics
- Frame scaling
;
_oxdiff_exptl_absorpt_empirical_full_max 1.102
_oxdiff_exptl_absorpt_empirical_full_min 0.881

loop_
_space_group_symop_id
_space_group_symop_operation_xyz
1 'x, y, z'
2 '-x, -y, -z'

loop_
_atom_site_label
_atom_site_type_symbol
_atom_site_fract_x
_atom_site_fract_y
_atom_site_fract_z
_atom_site_U_iso_or_equiv
_atom_site_adp_type
_atom_site_occupancy
_atom_site_calc_flag
_atom_site_disorder_assembly
_atom_site_disorder_group
_atom_site_refinement_flags_posn
Cu1 Cu 0.61728(10) 0.27935(6) 0.73534(5) 0.0320(2) Uani 1 d A . .
S1 S 0.9236(2) 0.23084(13) 0.80593(11) 0.0375(4) Uani 1 d A . .
S2 S 0.1791(2) 0.17358(12) 0.32844(10) 0.0313(3) Uani 1 d . . .
S3 S 0.3462(6) 0.5119(3) 0.7599(3) 0.0347(6) Uiso 0.40 d A 1 D
S3X S 0.2885(6) 0.4876(3) 0.7905(4) 0.0347(6) Uiso 0.40 d A 2 D
S3Y S 0.3265(11) 0.5016(6) 0.8112(6) 0.0347(6) Uiso 0.20 d A 3 D
S4 S 0.3043(2) 0.20364(13) 0.97233(11) 0.0392(4) Uani 1 d A . .
O1 O 0.3909(6) 0.3378(3) 0.6563(3) 0.0411(10) Uani 1 d . . .
O2 O -0.0089(6) 0.1169(4) 0.3706(3) 0.0446(10) Uani 1 d . . .
O3 O 0.1269(7) 0.2755(4) 0.2522(3) 0.0523(11) Uani 1 d . . .
O4 O 0.3708(6) 0.0953(4) 0.2946(3) 0.0403(10) Uani 1 d . . .
O5 O 0.5121(7) 0.4051(4) 0.8083(4) 0.0506(11) Uani 1 d . . D
O6 O 0.4255(6) 0.1474(4) 0.8858(3) 0.0408(10) Uani 1 d . . .
N1 N 0.7509(6) 0.1621(4) 0.6578(3) 0.0262(9) Uani 1 d . . .
N2 N 0.9460(6) 0.0935(4) 0.6819(3) 0.0302(10) Uani 1 d A . .
H2 H 1.0052 0.0364 0.6539 0.036 Uiso 1 calc . . R
N3 N 1.2270(7) 0.0540(4) 0.7713(3) 0.0350(11) Uani 1 d A . .
H3A H 1.2844 -0.0020 0.7417 0.042 Uiso 1 calc . . R
H3B H 1.2912 0.0678 0.8144 0.042 Uiso 1 calc . . R
C1 C 0.3477(8) 0.2979(4) 0.5856(4) 0.0304(12) Uani 1 d A . .
C2 C 0.1579(9) 0.3482(5) 0.5434(4) 0.0378(13) Uani 1 d . . .
H2A H 0.0649 0.4091 0.5677 0.045 Uiso 1 calc . . R
C3 C 0.1046(9) 0.3107(5) 0.4675(4) 0.0359(13) Uani 1 d . . .
H3 H -0.0222 0.3465 0.4411 0.043 Uiso 1 calc . . R
C4 C 0.2412(8) 0.2185(5) 0.4295(4) 0.0299(11) Uani 1 d . . .
C5 C 0.4265(8) 0.1672(4) 0.4691(4) 0.0294(11) Uani 1 d A . .
H5 H 0.5174 0.1065 0.4438 0.035 Uiso 1 calc . . R
C6 C 0.4841(8) 0.2033(4) 0.5470(4) 0.0267(11) Uani 1 d . . .
C7 C 0.6816(8) 0.1433(4) 0.5837(4) 0.0276(11) Uani 1 d A . .
H7 H 0.7663 0.0863 0.5514 0.033 Uiso 1 calc . . R
C8 C 1.0404(8) 0.1188(4) 0.7503(4) 0.0291(11) Uani 1 d . . .
C10 C 0.370(3) 0.6182(13) 0.8183(14) 0.063(2) Uiso 0.40 d A 1 D
H10A H 0.3595 0.5891 0.8903 0.095 Uiso 0.40 d A 1 R
H10B H 0.2548 0.6825 0.8052 0.095 Uiso 0.40 d A 1 R
H10C H 0.5088 0.6416 0.7915 0.095 Uiso 0.40 d A 1 R
C10X C 0.401(3) 0.5834(15) 0.6867(10) 0.063(2) Uiso 0.40 d A 2 D
H10D H 0.5246 0.6034 0.7025 0.095 Uiso 0.40 d A 2 R
H10E H 0.2930 0.6508 0.6717 0.095 Uiso 0.40 d A 2 R
H10F H 0.4461 0.5487 0.6287 0.095 Uiso 0.40 d A 2 R
C10Y C 0.397(7) 0.613(2) 0.7129(19) 0.063(2) Uiso 0.20 d A 3 D
H10G H 0.5262 0.6340 0.7226 0.095 Uiso 0.20 d A 3 R
H10H H 0.2795 0.6775 0.7125 0.095 Uiso 0.20 d A 3 R
H10I H 0.4245 0.5898 0.6493 0.095 Uiso 0.20 d A 3 R
C11 C 0.091(2) 0.4832(15) 0.8207(14) 0.063(2) Uiso 0.40 d A 1 D
H11A H 0.0641 0.4191 0.8006 0.095 Uiso 0.40 d A 1 R
H11B H -0.0184 0.5487 0.8022 0.095 Uiso 0.40 d A 1 R
H11C H 0.0859 0.4660 0.8929 0.095 Uiso 0.40 d A 1 R
C11X C 0.275(3) 0.5571(15) 0.8884(10) 0.063(2) Uiso 0.40 d A 2 D
H11D H 0.2148 0.5130 0.9519 0.095 Uiso 0.40 d A 2 R
H11E H 0.1842 0.6310 0.8753 0.095 Uiso 0.40 d A 2 R
H11F H 0.4195 0.5657 0.8917 0.095 Uiso 0.40 d A 2 R
C11Y C 0.177(6) 0.572(2) 0.9045(18) 0.063(2) Uiso 0.20 d A 3 D
H11G H 0.1670 0.5199 0.9692 0.095 Uiso 0.20 d A 3 R
H11H H 0.0325 0.6039 0.8891 0.095 Uiso 0.20 d A 3 R
H11I H 0.2468 0.6327 0.9069 0.095 Uiso 0.20 d A 3 R
C12 C 0.5067(12) 0.2030(7) 1.0429(5) 0.062(2) Uani 1 d . . .
H12A H 0.4383 0.2318 1.1028 0.093 Uiso 1 d A . R
H12B H 0.6077 0.2504 1.0020 0.093 Uiso 1 d . . R
H12C H 0.5837 0.1265 1.0621 0.093 Uiso 1 d . . R
C13 C 0.1647(11) 0.1017(6) 1.0612(5) 0.0546(17) Uani 1 d . . .
H13A H 0.0652 0.0810 1.0287 0.082 Uiso 1 d A . R
H13B H 0.2674 0.0350 1.0846 0.082 Uiso 1 d . . R
H13C H 0.0846 0.1337 1.1179 0.082 Uiso 1 d . . R

loop_
_atom_site_aniso_label
_atom_site_aniso_U_11
_atom_site_aniso_U_22
_atom_site_aniso_U_33
_atom_site_aniso_U_23
_atom_site_aniso_U_13
_atom_site_aniso_U_12
Cu1 0.0318(4) 0.0340(4) 0.0352(4) -0.0168(3) -0.0104(3) -0.0010(3)
S1 0.0302(7) 0.0482(9) 0.0418(9) -0.0248(7) -0.0101(6) -0.0017(6)
S2 0.0330(7) 0.0371(8) 0.0253(7) -0.0116(6) -0.0093(5) 0.0008(6)
S4 0.0429(8) 0.0422(8) 0.0328(8) -0.0103(7) -0.0045(6) -0.0076(6)
O1 0.044(2) 0.040(2) 0.047(3) -0.025(2) -0.0208(19) 0.0078(18)
O2 0.036(2) 0.053(3) 0.054(3) -0.031(2) -0.0030(19) -0.0088(19)
O3 0.073(3) 0.049(3) 0.033(2) -0.006(2) -0.023(2) 0.002(2)
O4 0.035(2) 0.053(3) 0.034(2) -0.021(2) -0.0041(17) 0.0024(18)
O5 0.056(3) 0.040(2) 0.064(3) -0.028(2) -0.024(2) 0.007(2)
O6 0.039(2) 0.057(3) 0.032(2) -0.016(2) -0.0070(17) -0.0113(19)
N1 0.025(2) 0.030(2) 0.026(2) -0.0104(19) -0.0042(17) -0.0038(17)
N2 0.024(2) 0.038(3) 0.032(2) -0.017(2) -0.0095(18) 0.0015(18)
N3 0.032(2) 0.043(3) 0.034(3) -0.019(2) -0.009(2) 0.000(2)
C1 0.036(3) 0.029(3) 0.027(3) -0.007(2) -0.009(2) -0.004(2)
C2 0.041(3) 0.037(3) 0.036(3) -0.016(3) -0.012(3) 0.007(2)
C3 0.035(3) 0.035(3) 0.037(3) -0.010(3) -0.011(2) 0.004(2)
C4 0.036(3) 0.033(3) 0.024(3) -0.011(2) -0.006(2) -0.005(2)
C5 0.033(3) 0.029(3) 0.026(3) -0.009(2) -0.005(2) -0.001(2)
C6 0.028(3) 0.026(3) 0.027(3) -0.008(2) -0.006(2) -0.002(2)
C7 0.033(3) 0.030(3) 0.021(3) -0.011(2) -0.003(2) -0.004(2)
C8 0.025(3) 0.035(3) 0.027(3) -0.008(2) -0.001(2) -0.008(2)
C12 0.066(5) 0.098(6) 0.039(4) -0.029(4) -0.005(3) -0.037(4)
C13 0.058(4) 0.065(5) 0.042(4) -0.011(3) 0.003(3) -0.026(3)

loop_
_atom_type_symbol
_atom_type_description
_atom_type_scat_dispersion_real
_atom_type_scat_dispersion_imag
_atom_type_scat_source
C C 0.0033 0.0016 'International Tables Vol C Tables 4.2.6.8 and 6.1.1.4'
H H 0.0000 0.0000 'International Tables Vol C Tables 4.2.6.8 and 6.1.1.4'
Cu Cu 0.3201 1.2651 'International Tables Vol C Tables 4.2.6.8 and 6.1.1.4'
N N 0.0061 0.0033 'International Tables Vol C Tables 4.2.6.8 and 6.1.1.4'
O O 0.0106 0.0060 'International Tables Vol C Tables 4.2.6.8 and 6.1.1.4'
S S 0.1246 0.1234 'International Tables Vol C Tables 4.2.6.8 and 6.1.1.4'

loop_
_geom_angle_atom_site_label_1
_geom_angle_atom_site_label_2
_geom_angle_atom_site_label_3
_geom_angle
S1 Cu1 O6 90.38(10)
O1 Cu1 S1 169.24(15)
O1 Cu1 O5 90.40(16)
O1 Cu1 O6 100.38(16)
O1 Cu1 N1 92.45(16)
O5 Cu1 S1 89.62(13)
O5 Cu1 O6 89.52(17)
N1 Cu1 S1 86.52(12)
N1 Cu1 O5 173.64(18)
N1 Cu1 O6 95.55(15)
C8 S1 Cu1 96.47(18)
O2 S2 C4 106.5(2)
O3 S2 O2 111.6(3)
O3 S2 C4 106.6(3)
O4 S2 O2 111.7(2)
O4 S2 O3 113.7(3)
O4 S2 C4 106.1(2)
O5 S3 C10 102.4(7)
O5 S3 H10D 99.4
O5 S3 H10E 150.5
O5 S3 H10F 107.8
O5 S3 H10I 119.7
O5 S3 C11 104.2(7)
C10 S3 H10D 59.4
C10 S3 H10E 71.6
C10 S3 H10F 109.2
C10 S3 H10I 89.8
H10D S3 H10E 52.2
H10D S3 H10F 53.6
H10D S3 H10I 39.6
H10E S3 H10F 51.5
H10E S3 H10I 34.2
H10F S3 H10I 20.4
C11 S3 C10 101.0(7)
C11 S3 H10D 152.4
C11 S3 H10E 105.3
C11 S3 H10F 129.1
C11 S3 H10I 131.3
O5 S3X C10X 95.8(8)
O5 S3X H11A 115.5
O5 S3X H11C 112.4
O5 S3X C11X 95.1(7)
C10X S3X H11A 128.3
C10X S3X H11C 147.6
C10X S3X C11X 100.2(7)
H11A S3X H11C 53.3
C11X S3X H11A 115.6
C11X S3X H11C 63.0
O5 S3Y H10A 110.1
O5 S3Y C10Y 107.2(14)
O5 S3Y H11C 114.3
O5 S3Y H11F 96.4
O5 S3Y C11Y 134.4(13)
H10A S3Y H11C 91.5
H10A S3Y H11F 13.7
C10Y S3Y H10A 84.0
C10Y S3Y H11C 137.0
C10Y S3Y H11F 87.1
H11C S3Y H11F 98.4
C11Y S3Y H10A 39.7
C11Y S3Y C10Y 102.2(9)
C11Y S3Y H11C 54.5
C11Y S3Y H11F 50.9
O6 S4 C12 105.1(3)
O6 S4 C13 106.6(3)
C13 S4 C12 98.5(3)
C1 O1 Cu1 128.9(3)
S3 O5 Cu1 117.5(3)
S3X O5 Cu1 119.2(3)
S3X O5 S3 20.64(19)
S3Y O5 Cu1 137.2(4)
S3Y O5 S3 25.1(3)
S3Y O5 S3X 18.2(3)
S4 O6 Cu1 114.5(2)
N2 N1 Cu1 117.2(3)
C7 N1 Cu1 126.8(3)
C7 N1 N2 116.0(4)
N1 N2 H2 120.8
C8 N2 N1 118.4(4)
C8 N2 H2 120.8
H3A N3 H3B 120.0
C8 N3 H3A 120.0
C8 N3 H3B 120.0
O1 C1 C2 119.6(5)
O1 C1 C6 123.6(5)
C2 C1 C6 116.9(5)
C1 C2 H2A 118.8
C3 C2 C1 122.3(5)
C3 C2 H2A 118.8
C2 C3 H3 119.9
C2 C3 C4 120.3(5)
C4 C3 H3 119.9
C3 C4 S2 120.4(4)
C5 C4 S2 120.6(4)
C5 C4 C3 118.9(5)
C4 C5 H5 119.0
C4 C5 C6 122.0(5)
C6 C5 H5 119.0
C1 C6 C7 122.8(4)
C5 C6 C1 119.7(4)
C5 C6 C7 117.6(4)
N1 C7 C6 125.1(5)
N1 C7 H7 117.4
C6 C7 H7 117.4
N2 C8 S1 120.9(4)
N3 C8 S1 121.4(4)
N3 C8 N2 117.7(5)
S3 C10 H10A 109.6
S3 C10 H10B 109.3
S3 C10 H10C 109.5
S3 C10 H10G 76.0
S3 C10 H11E 101.0
S3 C10 H11F 101.1
S3 C10 H11I 121.4
H10A C10 H10B 109.5
H10A C10 H10C 109.5
H10A C10 H10G 143.3
H10A C10 H11E 60.6
H10A C10 H11F 21.8
H10A C10 H11I 37.7
H10B C10 H10C 109.5
H10B C10 H10G 102.0
H10B C10 H11E 55.9
H10B C10 H11F 130.9
H10B C10 H11I 71.8
H10C C10 H10G 39.9
H10C C10 H11E 149.4
H10C C10 H11F 94.8
H10C C10 H11I 125.6
H10G C10 H11E 155.9
H10G C10 H11F 122.6
H10G C10 H11I 162.6
H11E C10 H11F 81.5
H11E C10 H11I 29.1
H11F C10 H11I 59.4
S3X C10X H10D 109.5
S3X C10X H10E 109.4
S3X C10X H10F 109.5
S3X C10X H10G 106.4
S3X C10X H10H 96.7
S3X C10X H10I 142.3
H10D C10X H10E 109.5
H10D C10X H10F 109.5
H10D C10X H10G 17.6
H10D C10X H10H 88.8
H10D C10X H10I 97.2
H10E C10X H10F 109.5
H10E C10X H10G 95.2
H10E C10X H10H 30.8
H10E C10X H10I 84.9
H10F C10X H10G 125.5
H10F C10X H10H 139.7
H10F C10X H10I 34.2
H10G C10X H10H 71.8
H10G C10X H10I 106.8
H10H C10X H10I 110.4
S3Y C10Y H10C 84.5
S3Y C10Y H10D 106.0
S3Y C10Y H10E 117.1
S3Y C10Y H10F 96.7
S3Y C10Y H10G 109.4
S3Y C10Y H10H 109.4
S3Y C10Y H10I 109.6
H10C C10Y H10D 63.2
H10C C10Y H10E 137.2
H10C C10Y H10F 141.4
H10C C10Y H10G 35.5
H10C C10Y H10H 95.9
H10C C10Y H10I 143.7
H10D C10Y H10E 132.2
H10D C10Y H10F 79.6
H10D C10Y H10G 33.0
H10D C10Y H10H 136.5
H10D C10Y H10I 80.6
H10E C10Y H10F 76.0
H10E C10Y H10G 131.8
H10E C10Y H10H 43.4
H10E C10Y H10I 66.8
H10F C10Y H10G 111.4
H10F C10Y H10H 119.4
H10F C10Y H10I 13.5
H10G C10Y H10H 109.5
H10G C10Y H10I 109.5
H10H C10Y H10I 109.5
S3 C11 H11A 109.5
S3 C11 H11B 109.3
S3 C11 H11C 109.6
H11A C11 H11B 109.5
H11A C11 H11C 109.5
H11B C11 H11C 109.5
S3X C11X H10A 123.6
S3X C11X H11D 109.5
S3X C11X H11E 109.4
S3X C11X H11F 109.5
S3X C11X H11G 115.2
S3X C11X H11H 91.6
S3X C11X H11I 144.5
H10A C11X H11D 116.4
H10A C11X H11E 84.8
H10A C11X H11F 24.9
H10A C11X H11G 116.8
H10A C11X H11H 126.6
H10A C11X H11I 54.1
H11D C11X H11E 109.5
H11D C11X H11F 109.5
H11D C11X H11G 12.7
H11D C11X H11H 79.6
H11D C11X H11I 99.5
H11E C11X H11F 109.5
H11E C11X H11G 96.7
H11E C11X H11H 43.4
H11E C11X H11I 39.3
H11F C11X H11G 115.6
H11F C11X H11H 151.5
H11F C11X H11I 78.1
H11G C11X H11H 68.7
H11G C11X H11I 89.7
H11H C11X H11I 73.7
S3Y C11Y H10A 72.7
S3Y C11Y H11D 90.7
S3Y C11Y H11E 97.2
S3Y C11Y H11F 66.1
S3Y C11Y H11G 109.6
S3Y C11Y H11H 109.2
S3Y C11Y H11I 109.6
H10A C11Y H11D 87.4
H10A C11Y H11E 69.0
H10A C11Y H11F 12.4
H10A C11Y H11G 102.5
H10A C11Y H11H 144.5
H10A C11Y H11I 43.0
H11D C11Y H11E 151.4
H11D C11Y H11F 77.4
H11D C11Y H11G 21.5
H11D C11Y H11H 127.4
H11D C11Y H11I 108.4
H11E C11Y H11F 80.8
H11E C11Y H11G 148.3
H11E C11Y H11H 75.6
H11E C11Y H11I 43.2
H11F C11Y H11G 94.5
H11F C11Y H11H 155.3
H11F C11Y H11I 54.6
H11G C11Y H11H 109.5
H11G C11Y H11I 109.5
H11H C11Y H11I 109.5
S4 C12 H12A 109.4
S4 C12 H12B 109.5
S4 C12 H12C 109.5
H12A C12 H12B 109.5
H12A C12 H12C 109.5
H12B C12 H12C 109.5
S4 C13 H13A 108.8
S4 C13 H13B 110.0
S4 C13 H13C 109.7
H13A C13 H13B 109.5
H13A C13 H13C 109.5
H13B C13 H13C 109.5

loop_
_geom_bond_atom_site_label_1
_geom_bond_atom_site_label_2
_geom_bond_distance
Cu1 S1 2.2628(15)
Cu1 O1 1.898(4)
Cu1 O5 1.970(4)
Cu1 O6 2.560(4)
Cu1 N1 1.946(4)
S1 C8 1.694(5)
S2 O2 1.461(4)
S2 O3 1.447(4)
S2 O4 1.445(4)
S2 C4 1.769(5)
S3 O5 1.591(5)
S3 C10 1.750(10)
S3 H10D 1.7128
S3 H10E 1.8417
S3 H10F 1.7625
S3 H10I 1.6284
S3 C11 1.731(10)
S3X O5 1.580(5)
S3X C10X 1.745(10)
S3X H11A 1.7829
S3X H11C 1.7071
S3X C11X 1.751(10)
S3Y O5 1.477(7)
S3Y H10A 1.7859
S3Y C10Y 1.735(11)
S3Y H11C 1.7677
S3Y H11F 1.7732
S3Y C11Y 1.728(11)
S4 O6 1.509(4)
S4 C12 1.774(7)
S4 C13 1.770(6)
O1 C1 1.300(6)
N1 N2 1.391(6)
N1 C7 1.285(6)
N2 H2 0.8600
N2 C8 1.352(6)
N3 H3A 0.8600
N3 H3B 0.8600
N3 C8 1.319(6)
C1 C2 1.403(7)
C1 C6 1.432(7)
C2 H2A 0.9300
C2 C3 1.377(7)
C3 H3 0.9300
C3 C4 1.408(7)
C4 C5 1.364(7)
C5 H5 0.9300
C5 C6 1.405(7)
C6 C7 1.434(7)
C7 H7 0.9300
C10 H10A 0.9601
C10 H10B 0.9601
C10 H10C 0.9599
C10X H10D 0.9599
C10X H10E 0.9600
C10X H10F 0.9600
C10X H10I 0.4973
C10Y H10D 0.7815
C10Y H10E 0.9316
C10Y H10G 0.9600
C10Y H10H 0.9600
C10Y H10I 0.9600
C11 H11A 0.9601
C11 H11B 0.9600
C11 H11C 0.9598
C11X H10A 0.7418
C11X H11D 0.9600
C11X H11E 0.9600
C11X H11F 0.9600
C11X H11I 0.9931
C11Y H10A 1.1956
C11Y H11D 0.8772
C11Y H11E 0.7401
C11Y H11G 0.9600
C11Y H11H 0.9601
C11Y H11I 0.9601
C12 H12A 0.9600
C12 H12B 0.9600
C12 H12C 0.9600
C13 H13A 0.9599
C13 H13B 0.9601
C13 H13C 0.9603

loop_
_geom_hbond_atom_site_label_D
_geom_hbond_atom_site_label_H
_geom_hbond_atom_site_label_A
_geom_hbond_distance_DH
_geom_hbond_distance_HA
_geom_hbond_distance_DA
_geom_hbond_angle_DHA
_geom_hbond_site_symmetry_A
N2 H2 O2 0.86 1.99 2.784(6) 152.1 2_656
N3 H3A O4 0.86 2.25 2.914(6) 133.6 2_756
N3 H3B O6 0.86 1.97 2.803(6) 162.0 1_655

loop_
_geom_torsion_atom_site_label_1
_geom_torsion_atom_site_label_2
_geom_torsion_atom_site_label_3
_geom_torsion_atom_site_label_4
_geom_torsion
Cu1 S1 C8 N2 4.2(4)
Cu1 S1 C8 N3 -176.5(4)
Cu1 O1 C1 C2 173.6(4)
Cu1 O1 C1 C6 -6.3(8)
Cu1 N1 N2 C8 -5.9(6)
Cu1 N1 C7 C6 -3.0(8)
S1 Cu1 O1 C1 90.4(8)
S1 Cu1 O5 S3 154.0(3)
S1 Cu1 O5 S3X 177.4(4)
S1 Cu1 O5 S3Y 173.9(7)
S1 Cu1 O6 S4 90.2(2)
S1 Cu1 N1 N2 6.7(3)
S1 Cu1 N1 C7 -170.7(4)
S2 C4 C5 C6 177.9(4)
O1 Cu1 S1 C8 -90.1(7)
O1 Cu1 O5 S3 -15.2(3)
O1 Cu1 O5 S3X 8.2(4)
O1 Cu1 O5 S3Y 4.7(7)
O1 Cu1 O6 S4 -89.7(2)
O1 Cu1 N1 N2 176.0(4)
O1 Cu1 N1 C7 -1.4(5)
O1 C1 C2 C3 179.2(5)
O1 C1 C6 C5 -178.8(5)
O1 C1 C6 C7 0.4(8)
O2 S2 C4 C3 -72.5(5)
O2 S2 C4 C5 110.1(5)
O3 S2 C4 C3 46.8(5)
O3 S2 C4 C5 -130.6(5)
O4 S2 C4 C3 168.4(4)
O4 S2 C4 C5 -9.1(5)
O5 Cu1 S1 C8 179.8(2)
O5 Cu1 O1 C1 -179.6(5)
O5 Cu1 O6 S4 0.6(2)
O5 Cu1 N1 N2 59.5(17)
O5 Cu1 N1 C7 -118.0(15)
O6 Cu1 S1 C8 90.3(2)
O6 Cu1 O1 C1 -90.0(5)
O6 Cu1 O5 S3 -115.6(3)
O6 Cu1 O5 S3X -92.2(4)
O6 Cu1 O5 S3Y -95.7(7)
O6 Cu1 N1 N2 -83.3(3)
O6 Cu1 N1 C7 99.2(4)
N1 Cu1 S1 C8 -5.3(2)
N1 Cu1 O1 C1 6.1(5)
N1 Cu1 O5 S3 101.4(16)
N1 Cu1 O5 S3X 124.8(15)
N1 Cu1 O5 S3Y 121.3(16)
N1 Cu1 O6 S4 176.7(2)
N1 N2 C8 S1 0.3(7)
N1 N2 C8 N3 -179.1(4)
N2 N1 C7 C6 179.5(5)
C1 C2 C3 C4 0.4(9)
C1 C6 C7 N1 4.5(8)
C2 C1 C6 C5 1.3(8)
C2 C1 C6 C7 -179.5(5)
C2 C3 C4 S2 -177.5(5)
C2 C3 C4 C5 0.0(8)
C3 C4 C5 C6 0.4(8)
C4 C5 C6 C1 -1.1(8)
C4 C5 C6 C7 179.7(5)
C5 C6 C7 N1 -176.3(5)
C6 C1 C2 C3 -1.0(9)
C7 N1 N2 C8 171.8(5)
C10 S3 O5 Cu1 -160.2(6)
C10 S3 O5 S3X 99.5(9)
C10 S3 O5 S3Y 52.8(10)
C10X S3X O5 Cu1 -88.3(7)
C10X S3X O5 S3 2.6(9)
C10X S3X O5 S3Y 84.1(16)
C10Y S3Y O5 Cu1 -84.4(15)
C10Y S3Y O5 S3 -39.0(16)
C10Y S3Y O5 S3X -94(2)
C11 S3 O5 Cu1 94.9(7)
C11 S3 O5 S3X -5.5(9)
C11 S3 O5 S3Y -52.1(10)
C11X S3X O5 Cu1 170.9(6)
C11X S3X O5 S3 -98.2(9)
C11X S3X O5 S3Y -16.8(15)
C11Y S3Y O5 Cu1 147.8(17)
C11Y S3Y O5 S3 -167(2)
C11Y S3Y O5 S3X 138(3)
C12 S4 O6 Cu1 -81.5(3)
C13 S4 O6 Cu1 174.5(3)
